data_1564345
loop_
_publ_author_name
'Taniguchi, Yoshimasa'
'Miwa, Mayuka'
'Kitada, Naoki'

_publ_section_title
;
 Crystalline sponge X-ray analysis coupled with supercritical fluid
 chromatography: a novel analytical platform for the rapid separation,
 isolation, and characterization of analytes.
;
_journal_issue 17
_journal_name_full 'The Analyst'
_journal_page_first 5230
_journal_page_last 5235
_journal_paper_doi 10.1039/d1an00948f
_journal_volume 146
_journal_year 2021
_chemical_absolute_configuration rmad
_chemical_formula_moiety
;
(C46 H38 Co2 N6 O6), (C14 H14 O2), 2(N O3), (C2 H3 N), 0.35(O)
;
_chemical_formula_sum 'C62 H55 Co2 N9 O14.35'
_chemical_formula_weight 1273.61
_space_group_crystal_system monoclinic
_space_group_IT_number 4
_space_group_name_Hall 'P 2yb'
_space_group_name_H-M_alt 'P 1 21 1'
_atom_sites_solution_hydrogens mixed
_audit_creation_method SHELXL-2018/3
_audit_update_record
;
2021-02-11 deposited with the CCDC.	2021-02-11 downloaded from the CCDC.
;
_cell_angle_alpha 90
_cell_angle_beta 91.9200(10)
_cell_angle_gamma 90
_cell_formula_units_Z 2
_cell_length_a 10.19140(10)
_cell_length_b 25.0599(4)
_cell_length_c 11.42750(10)
_cell_measurement_reflns_used 17197
_cell_measurement_temperature 100.00(10)
_cell_measurement_theta_max 72.7580
_cell_measurement_theta_min 3.5180
_cell_volume 2916.89(6)
_computing_cell_refinement 'CrysAlisPro 1.171.40.82a (Rigaku OD, 2020)'
_computing_data_collection 'CrysAlisPro 1.171.40.82a (Rigaku OD, 2020)'
_computing_data_reduction 'CrysAlisPro 1.171.40.82a (Rigaku OD, 2020)'
_computing_molecular_graphics 'shelXle (Hubschle et al., 2011)'
_computing_publication_material 'SHELXL-2018/3 (Sheldrick, 2018)'
_computing_structure_refinement 'SHELXL-2018/3 (Sheldrick, 2018)'
_computing_structure_solution 'SHELXT 2018/2 (Sheldrick, 2018)'
_diffrn_ambient_temperature 100.00(10)
_diffrn_detector_area_resol_mean 10.0000
_diffrn_measured_fraction_theta_full 1.000
_diffrn_measured_fraction_theta_max 0.981
_diffrn_measurement_device_type 'XtaLAB Synergy R, HyPix'
_diffrn_measurement_method '\w scans'
_diffrn_radiation_type CuK\a
_diffrn_radiation_wavelength 1.54184
_diffrn_reflns_av_R_equivalents 0.0393
_diffrn_reflns_av_unetI/netI 0.0261
_diffrn_reflns_Laue_measured_fraction_full 1.000
_diffrn_reflns_Laue_measured_fraction_max 0.981
_diffrn_reflns_limit_h_max 8
_diffrn_reflns_limit_h_min -12
_diffrn_reflns_limit_k_max 31
_diffrn_reflns_limit_k_min -31
_diffrn_reflns_limit_l_max 14
_diffrn_reflns_limit_l_min -14
_diffrn_reflns_number 56328
_diffrn_reflns_point_group_measured_fraction_full 0.999
_diffrn_reflns_point_group_measured_fraction_max 0.964
_diffrn_reflns_theta_full 67.684
_diffrn_reflns_theta_max 74.853
_diffrn_reflns_theta_min 3.527
_diffrn_source 'Rotating-anode X-ray tube'
_exptl_absorpt_coefficient_mu 5.096
_exptl_absorpt_correction_T_max 0.837
_exptl_absorpt_correction_T_min 0.483
_exptl_absorpt_correction_type gaussian
_exptl_absorpt_process_details
;
CrysAlisPro 1.171.40.82a (Rigaku Oxford Diffraction, 2020)
Numerical absorption correction based on gaussian integration over
a multifaceted crystal model
Empirical absorption correction using spherical harmonics,
implemented in SCALE3 ABSPACK scaling algorithm.
;
_exptl_crystal_colour red
_exptl_crystal_density_diffrn 1.450
_exptl_crystal_description block
_exptl_crystal_F_000 1318
_exptl_crystal_size_max 0.196
_exptl_crystal_size_mid 0.119
_exptl_crystal_size_min 0.098
_refine_diff_density_max 1.609
_refine_diff_density_min -1.045
_refine_diff_density_rms 0.215
_refine_ls_abs_structure_details
;
 Flack x determined using 4701 quotients [(I+)-(I-)]/[(I+)+(I-)]
 (Parsons, Flack and Wagner, Acta Cryst. B69 (2013) 249-259).
;
_refine_ls_abs_structure_Flack 0.066(3)
_refine_ls_extinction_method none
_refine_ls_goodness_of_fit_ref 1.163
_refine_ls_hydrogen_treatment mixed
_refine_ls_matrix_type full
_refine_ls_number_parameters 801
_refine_ls_number_reflns 11579
_refine_ls_number_restraints 116
_refine_ls_restrained_S_all 1.161
_refine_ls_R_factor_all 0.0865
_refine_ls_R_factor_gt 0.0857
_refine_ls_shift/su_max 0.001
_refine_ls_shift/su_mean 0.000
_refine_ls_structure_factor_coef Fsqd
_refine_ls_weighting_details 'w=1/[\s^2^(Fo^2^)+(0.0682P)^2^+18.0097P] where P=(Fo^2^+2Fc^2^)/3'
_refine_ls_weighting_scheme calc
_refine_ls_wR_factor_gt 0.2209
_refine_ls_wR_factor_ref 0.2214
_reflns_Friedel_coverage 0.919
_reflns_Friedel_fraction_full 0.998
_reflns_Friedel_fraction_max 0.946
_reflns_number_gt 11428
_reflns_number_total 11579
_reflns_threshold_expression 'I > 2\s(I)'
_cod_data_source_file d1an00948f1.cif
_cod_data_source_block 6a@3R
_cod_depositor_comments 'Adding full bibliography for 1564341--1564354.cif.'
_cod_original_sg_symbol_H-M 'P 21'
_cod_database_code 1564345
_shelx_shelxl_version_number 2018/3
_shelx_space_group_comment
;
The symmetry employed for this shelxl refinement is uniquely defined
by the following loop, which should always be used as a source of
symmetry information in preference to the above space-group names.
They are only intended as comments.
;
_shelx_estimated_absorpt_t_min 0.435
_shelx_estimated_absorpt_t_max 0.635

loop_
_space_group_symop_operation_xyz
'x, y, z'
'-x, y+1/2, -z'

loop_
_atom_site_label
_atom_site_type_symbol
_atom_site_fract_x
_atom_site_fract_y
_atom_site_fract_z
_atom_site_U_iso_or_equiv
_atom_site_adp_type
_atom_site_occupancy
_atom_site_site_symmetry_order
_atom_site_calc_flag
_atom_site_refinement_flags_posn
_atom_site_refinement_flags_adp
_atom_site_refinement_flags_occupancy
_atom_site_disorder_assembly
_atom_site_disorder_group
Co1 Co 1.03424(14) 0.62285(6) 0.44970(12) 0.0170(3) Uani 1 1 d . . . . .
N1 N 1.0339(8) 0.6303(4) 0.2607(8) 0.0260(18) Uani 1 1 d . . . . .
Co2 Co 0.53657(14) 0.54080(6) 0.46710(12) 0.0173(3) Uani 1 1 d . . . . .
C2 C 0.9281(11) 0.6448(5) 0.1955(10) 0.034(3) Uani 1 1 d . . . . .
H2 H 0.850326 0.652769 0.235615 0.040 Uiso 1 1 calc R U . . .
C3 C 0.9226(11) 0.6490(5) 0.0766(9) 0.031(2) Uani 1 1 d . . . . .
H3 H 0.844702 0.661080 0.037093 0.038 Uiso 1 1 calc R U . . .
C4 C 1.0323(9) 0.6353(4) 0.0136(8) 0.0196(19) Uani 1 1 d . . . . .
C5 C 1.1462(9) 0.6227(5) 0.0793(9) 0.028(2) Uani 1 1 d . . . . .
H5 H 1.225941 0.615319 0.041775 0.033 Uiso 1 1 calc R U . . .
C6 C 1.1405(10) 0.6210(5) 0.1995(8) 0.026(2) Uani 1 1 d . . . . .
H6 H 1.219264 0.612588 0.242310 0.031 Uiso 1 1 calc R U . . .
C7 C 1.0311(9) 0.6353(4) -0.1143(9) 0.023(2) Uani 1 1 d . . . . .
C8 C 0.9179(10) 0.6246(5) -0.1805(8) 0.028(2) Uani 1 1 d . . . . .
H8 H 0.837688 0.620445 -0.141591 0.034 Uiso 1 1 calc R U . . .
C9 C 0.9170(11) 0.6198(5) -0.2984(10) 0.034(2) Uani 1 1 d . . . . .
H9 H 0.836433 0.612131 -0.339065 0.041 Uiso 1 1 calc R U . . .
N10 N 1.0283(7) 0.6256(4) -0.3611(6) 0.0183(15) Uani 1 1 d . . . . .
C11 C 1.1369(10) 0.6398(4) -0.2988(9) 0.025(2) Uani 1 1 d . . . . .
H11 H 1.214339 0.647031 -0.339991 0.031 Uiso 1 1 calc R U . . .
C12 C 1.1424(10) 0.6444(4) -0.1780(9) 0.026(2) Uani 1 1 d . . . . .
H12 H 1.222649 0.653802 -0.138602 0.031 Uiso 1 1 calc R U . . .
N13 N 0.5357(7) 0.5389(3) 0.6560(6) 0.0172(15) Uani 1 1 d . . . . .
C15 C 0.6523(9) 0.5267(4) 0.8390(9) 0.026(2) Uani 1 1 d . . . . .
H15 H 0.732687 0.518579 0.879564 0.031 Uiso 1 1 calc R U . . .
C14 C 0.6465(10) 0.5295(4) 0.7193(9) 0.027(2) Uani 1 1 d . . . . .
H14 H 0.725434 0.524615 0.678725 0.033 Uiso 1 1 calc R U . . .
C16 C 0.5371(10) 0.5360(4) 0.9015(8) 0.024(2) Uani 1 1 d . . . . .
C17 C 0.4235(10) 0.5479(5) 0.8348(9) 0.029(2) Uani 1 1 d . . . . .
H17 H 0.344282 0.555630 0.872866 0.035 Uiso 1 1 calc R U . . .
C18 C 0.4252(9) 0.5486(5) 0.7134(9) 0.026(2) Uani 1 1 d . . . . .
H18 H 0.346352 0.556098 0.669843 0.031 Uiso 1 1 calc R U . . .
C19 C 0.5373(9) 0.5334(4) 1.0321(8) 0.022(2) Uani 1 1 d . . . . .
N22 N 0.5340(8) 0.5340(4) 1.2784(8) 0.0262(18) Uani 1 1 d . . . . .
C21 C 0.6452(9) 0.5414(5) 1.2210(8) 0.028(2) Uani 1 1 d . . . . .
H21 H 0.723826 0.547964 1.265693 0.033 Uiso 1 1 calc R U . . .
C20 C 0.6516(10) 0.5401(5) 1.0986(9) 0.028(2) Uani 1 1 d . . . . .
H20 H 0.733433 0.543823 1.062064 0.034 Uiso 1 1 calc R U . . .
C23 C 0.4246(9) 0.5245(4) 1.2109(9) 0.022(2) Uani 1 1 d . . . . .
H23 H 0.345031 0.517239 1.248983 0.026 Uiso 1 1 calc R U . . .
N25 N 0.6132(8) 0.4607(3) 0.4764(8) 0.0237(17) Uani 1 1 d . . . . .
C24 C 0.4223(10) 0.5248(4) 1.0928(9) 0.026(2) Uani 1 1 d . . . . .
H24 H 0.341709 0.519069 1.050373 0.031 Uiso 1 1 calc R U . . .
C29 C 0.7970(10) 0.4021(4) 0.4928(11) 0.032(3) Uani 1 1 d . . . . .
H29 H 0.889665 0.397854 0.494366 0.039 Uiso 1 1 calc R U . . .
C30 C 0.7416(11) 0.4522(5) 0.4811(10) 0.032(2) Uani 1 1 d . . . . .
H30 H 0.798509 0.482117 0.476325 0.038 Uiso 1 1 calc R U . . .
C31 C 0.7726(9) 0.3037(4) 0.5151(10) 0.024(2) Uani 1 1 d . . . . .
C32 C 0.7028(10) 0.2611(4) 0.5605(10) 0.028(2) Uani 1 1 d . . . . .
H32 H 0.615506 0.266277 0.584856 0.033 Uiso 1 1 calc R U . . .
C33 C 0.7605(9) 0.2114(4) 0.5700(8) 0.0187(18) Uani 1 1 d . . . . .
H33 H 0.709611 0.182840 0.599172 0.022 Uiso 1 1 calc R U . . .
N34 N 0.8842(8) 0.2010(3) 0.5406(7) 0.0214(17) Uani 1 1 d . . . . .
C35 C 0.9513(10) 0.2422(4) 0.4975(11) 0.030(2) Uani 1 1 d . . . . .
H35 H 1.038979 0.235900 0.475539 0.035 Uiso 1 1 calc R U . . .
C36 C 0.9028(10) 0.2923(4) 0.4832(11) 0.031(2) Uani 1 1 d . . . . .
H36 H 0.955966 0.319590 0.451858 0.037 Uiso 1 1 calc R U . . .
C37 C 0.6020(10) 0.6892(4) 0.3306(9) 0.027(2) Uani 1 1 d . . . . .
C38 C 0.5335(12) 0.6684(5) 0.2341(11) 0.038(3) Uani 1 1 d . . . . .
H38 H 0.486541 0.635857 0.240968 0.046 Uiso 1 1 calc R U . . .
C39 C 0.5334(16) 0.6955(6) 0.1251(11) 0.050(3) Uani 1 1 d . . . . .
H39 H 0.486321 0.681344 0.058982 0.061 Uiso 1 1 calc R U . . .
C40 C 0.6015(16) 0.7420(6) 0.1165(13) 0.058(4) Uani 1 1 d . . . . .
H40 H 0.603455 0.759852 0.043199 0.070 Uiso 1 1 calc R U . . .
C41 C 0.6667(13) 0.7633(6) 0.2112(13) 0.050(3) Uani 1 1 d . . . . .
H41 H 0.711189 0.796419 0.203903 0.060 Uiso 1 1 calc R U . . .
C42 C 0.6688(11) 0.7374(5) 0.3180(10) 0.034(2) Uani 1 1 d . . . . .
H42 H 0.716015 0.752370 0.383096 0.041 Uiso 1 1 calc R U . . .
C43 C 0.6125(9) 0.6594(4) 0.4458(9) 0.024(2) Uani 1 1 d . . . . .
H43 H 0.619525 0.686136 0.510577 0.028 Uiso 1 1 calc R U . . .
O44 O 0.4989(6) 0.6270(3) 0.4633(7) 0.0276(15) Uani 1 1 d . . . . .
H44 H 0.458(12) 0.640(5) 0.530(11) 0.033 Uiso 1 1 d . U . . .
C45 C 0.7357(8) 0.6241(4) 0.4521(7) 0.0185(18) Uani 1 1 d . . . . .
O46 O 0.7237(6) 0.5748(3) 0.4679(6) 0.0223(15) Uani 1 1 d . . . . .
O47 O 0.8429(6) 0.6486(3) 0.4448(6) 0.0226(14) Uani 1 1 d . . . . .
C48 C 0.1047(10) 0.4673(4) 0.5463(10) 0.030(2) Uani 1 1 d . . . . .
C49 C 0.0560(13) 0.4842(5) 0.6500(12) 0.043(3) Uani 1 1 d . . . . .
H49 H 0.026526 0.520007 0.656324 0.051 Uiso 1 1 calc R U . . .
C50 C 0.0481(17) 0.4512(7) 0.7454(14) 0.062(4) Uani 1 1 d . . . . .
H50 H 0.013548 0.464100 0.816188 0.074 Uiso 1 1 calc R U . . .
C51 C 0.0910(17) 0.3988(7) 0.7377(16) 0.064(4) Uani 1 1 d . . . . .
H51 H 0.085561 0.375502 0.802899 0.076 Uiso 1 1 calc R U . . .
C52 C 0.1408(13) 0.3812(5) 0.6360(14) 0.048(3) Uani 1 1 d . . . . .
H52 H 0.169040 0.345216 0.630422 0.058 Uiso 1 1 calc R U . . .
C53 C 0.1513(11) 0.4145(5) 0.5408(13) 0.041(3) Uani 1 1 d . . . . .
H53 H 0.189877 0.401766 0.471562 0.049 Uiso 1 1 calc R U . . .
C54 C 0.1181(9) 0.5045(4) 0.4422(10) 0.024(2) Uani 1 1 d . . . . .
H54 H 0.129184 0.482568 0.370037 0.029 Uiso 1 1 calc R U . . .
O55 O 0.0025(6) 0.5370(3) 0.4268(7) 0.0277(15) Uani 1 1 d D . . . .
H55 H -0.025(12) 0.532(5) 0.357(4) 0.033 Uiso 1 1 d D U . . .
C56 C 0.2386(9) 0.5408(4) 0.4604(8) 0.0205(18) Uani 1 1 d . . . . .
O57 O 0.2209(7) 0.5899(3) 0.4662(6) 0.0233(15) Uani 1 1 d . . . . .
O58 O 0.3460(6) 0.5165(3) 0.4653(6) 0.0209(14) Uani 1 1 d . . . . .
N201 N 0.0105(11) 0.5045(5) 0.1219(10) 0.046(3) Uani 1 1 d . . . . .
O202 O -0.0719(8) 0.5084(4) 0.2059(9) 0.046(2) Uani 1 1 d . . . . .
O203 O -0.0305(11) 0.5078(5) 0.0168(9) 0.061(3) Uani 1 1 d . . . . .
O204 O 0.1259(9) 0.4955(5) 0.1456(11) 0.065(3) Uani 1 1 d . . . . .
N301 N 0.5053(9) 0.6727(4) 0.7430(9) 0.035(2) Uani 1 1 d . . . . .
O302 O 0.4685(9) 0.6867(5) 0.8397(8) 0.053(3) Uani 1 1 d . . . . .
O303 O 0.4268(7) 0.6750(3) 0.6559(7) 0.0357(18) Uani 1 1 d . . . . .
O304 O 0.6204(7) 0.6565(4) 0.7290(8) 0.0382(19) Uani 1 1 d . . . . .
C28 C 0.7158(10) 0.3583(4) 0.5021(10) 0.028(2) Uani 1 1 d . . . . .
C27 C 0.5813(11) 0.3659(4) 0.4928(13) 0.037(3) Uani 1 1 d . . . . .
H27 H 0.523068 0.336369 0.494303 0.045 Uiso 1 1 calc R U . . .
C26 C 0.5327(10) 0.4177(5) 0.4814(12) 0.034(3) Uani 1 1 d . . . . .
H26 H 0.440340 0.423094 0.476899 0.041 Uiso 1 1 calc R U . . .
C101 C -0.1968(15) 0.2947(6) 0.0763(14) 0.056(4) Uani 1 1 d D U . . .
C102 C -0.0590(17) 0.2982(8) 0.0715(18) 0.078(5) Uani 1 1 d D U . . .
H102 H -0.007834 0.309450 0.138004 0.094 Uiso 1 1 calc R U . . .
C103 C 0.002(2) 0.2845(9) -0.0342(17) 0.088(6) Uani 1 1 d D U . . .
H103 H 0.093736 0.288484 -0.043061 0.106 Uiso 1 1 calc R U . . .
C104 C -0.085(2) 0.2639(7) -0.1302(14) 0.070(5) Uani 1 1 d D U . . .
H104 H -0.046977 0.253137 -0.201184 0.084 Uiso 1 1 calc R U . . .
C105 C -0.219(2) 0.2595(8) -0.1212(18) 0.083(6) Uani 1 1 d D U . . .
H105 H -0.273229 0.247312 -0.184690 0.100 Uiso 1 1 calc R U . . .
C106 C -0.2711(19) 0.2742(6) -0.0115(14) 0.067(4) Uani 1 1 d D U . . .
H106 H -0.362245 0.269251 -0.000425 0.080 Uiso 1 1 calc R U . . .
C107 C -0.2559(17) 0.3185(7) 0.1861(16) 0.064(4) Uani 1 1 d . U . . .
H107 H -0.193305 0.314380 0.254846 0.077 Uiso 1 1 calc R U . . .
O108 O -0.3779(13) 0.2954(5) 0.2106(14) 0.090(4) Uani 1 1 d . U . . .
H108 H -0.378120 0.263205 0.190014 0.135 Uiso 1 1 calc R U . . .
C109 C -0.2899(19) 0.3783(7) 0.1669(15) 0.065(4) Uani 1 1 d . U . . .
H109 H -0.335939 0.391251 0.237364 0.078 Uiso 1 1 calc R U . . .
O110 O -0.1630(15) 0.4028(6) 0.1667(14) 0.091(4) Uani 1 1 d . U . . .
H110 H -0.171590 0.435793 0.155661 0.137 Uiso 1 1 calc R U . . .
C111 C -0.373(2) 0.3893(7) 0.066(2) 0.091(6) Uani 1 1 d D U . . .
C112 C -0.510(3) 0.3877(9) 0.092(3) 0.160(12) Uani 1 1 d D U . . .
H112 H -0.534662 0.381912 0.170748 0.192 Uiso 1 1 calc R U . . .
C113 C -0.608(4) 0.3946(12) 0.004(4) 0.214(17) Uani 1 1 d D U . . .
H113 H -0.698985 0.395895 0.017882 0.256 Uiso 1 1 calc R U . . .
C114 C -0.553(4) 0.3996(11) -0.115(4) 0.184(17) Uani 1 1 d D U . . .
H114 H -0.614561 0.403704 -0.178622 0.220 Uiso 1 1 calc R U . . .
C115 C -0.421(4) 0.3988(10) -0.143(3) 0.171(14) Uani 1 1 d D U . . .
H115 H -0.392673 0.400988 -0.220952 0.205 Uiso 1 1 calc R U . . .
C116 C -0.330(3) 0.3943(7) -0.043(2) 0.124(10) Uani 1 1 d D U . . .
H116 H -0.237840 0.395077 -0.055239 0.149 Uiso 1 1 calc R U . . .
O117 O 0.127(4) 0.3892(15) 0.219(3) 0.087(13) Uani 0.35 1 d . . P . .
N401 N 0.7461(18) 0.7971(9) 0.5860(18) 0.099(6) Uani 1 1 d . . . . .
C402 C 0.728(2) 0.7870(8) 0.6830(18) 0.075(5) Uani 1 1 d . . . . .
C403 C 0.713(2) 0.7767(9) 0.8110(19) 0.091(7) Uani 1 1 d . . . . .
H40A H 0.738094 0.739887 0.829296 0.136 Uiso 1 1 calc R U . . .
H40B H 0.620676 0.782264 0.830516 0.136 Uiso 1 1 calc R U . . .
H40C H 0.768589 0.801347 0.856821 0.136 Uiso 1 1 calc R U . . .

loop_
_atom_site_aniso_label
_atom_site_aniso_U_11
_atom_site_aniso_U_22
_atom_site_aniso_U_33
_atom_site_aniso_U_23
_atom_site_aniso_U_13
_atom_site_aniso_U_12
Co1 0.0154(7) 0.0183(7) 0.0172(7) -0.0003(6) -0.0007(5) 0.0006(6)
N1 0.018(4) 0.023(4) 0.037(5) -0.003(4) -0.002(3) 0.001(3)
Co2 0.0160(7) 0.0192(8) 0.0168(7) 0.0008(6) 0.0003(5) 0.0011(6)
C2 0.023(5) 0.047(7) 0.031(6) 0.000(5) -0.001(4) 0.005(5)
C3 0.022(5) 0.047(7) 0.026(5) 0.001(5) -0.001(4) 0.000(5)
C4 0.016(4) 0.022(5) 0.021(4) -0.003(4) -0.003(3) 0.004(4)
C5 0.015(4) 0.034(6) 0.035(5) -0.007(5) 0.002(4) 0.004(4)
C6 0.020(5) 0.032(5) 0.024(5) -0.005(4) -0.003(4) 0.004(4)
C7 0.015(4) 0.023(5) 0.032(5) 0.002(4) 0.001(4) 0.004(4)
C8 0.025(5) 0.044(6) 0.016(4) 0.000(5) 0.004(4) 0.009(5)
C9 0.029(5) 0.044(7) 0.029(5) 0.001(5) -0.001(4) 0.001(5)
N10 0.013(3) 0.027(4) 0.015(3) 0.002(3) 0.003(3) -0.001(3)
C11 0.018(5) 0.032(6) 0.026(5) 0.008(4) 0.002(4) 0.000(4)
C12 0.023(5) 0.034(6) 0.020(5) -0.008(4) 0.000(4) -0.002(4)
N13 0.015(4) 0.017(4) 0.020(4) 0.001(3) 0.002(3) 0.001(3)
C15 0.013(4) 0.037(6) 0.027(5) 0.002(4) -0.002(4) 0.004(4)
C14 0.023(5) 0.035(6) 0.024(5) 0.000(4) -0.001(4) 0.000(4)
C16 0.023(5) 0.024(5) 0.024(5) -0.003(4) -0.004(4) -0.001(4)
C17 0.021(5) 0.044(7) 0.022(5) -0.010(5) -0.002(4) 0.009(5)
C18 0.014(4) 0.039(6) 0.026(5) 0.002(4) 0.004(4) 0.006(4)
C19 0.020(5) 0.022(5) 0.025(5) -0.005(4) -0.001(4) 0.002(4)
N22 0.022(4) 0.019(4) 0.037(5) 0.000(4) -0.003(3) 0.005(3)
C21 0.016(4) 0.047(6) 0.020(4) 0.000(5) -0.003(3) 0.001(5)
C20 0.016(5) 0.042(6) 0.025(5) 0.004(5) 0.001(4) -0.001(5)
C23 0.015(4) 0.026(5) 0.025(5) -0.003(4) -0.003(4) 0.005(4)
N25 0.022(4) 0.018(4) 0.031(4) 0.001(3) -0.001(3) 0.002(3)
C24 0.017(5) 0.031(5) 0.030(5) -0.003(4) -0.008(4) 0.007(4)
C29 0.014(5) 0.017(5) 0.067(8) 0.005(5) 0.007(5) 0.002(4)
C30 0.032(6) 0.025(5) 0.038(6) 0.000(5) 0.007(5) -0.003(4)
C31 0.014(5) 0.018(5) 0.041(6) -0.001(4) 0.001(4) 0.003(4)
C32 0.021(5) 0.020(5) 0.042(6) 0.000(4) 0.005(4) -0.001(4)
C33 0.012(4) 0.020(5) 0.024(5) 0.000(4) 0.006(3) -0.001(3)
N34 0.016(4) 0.020(4) 0.028(4) -0.002(3) 0.000(3) -0.004(3)
C35 0.011(4) 0.029(6) 0.049(7) 0.003(5) 0.008(4) 0.002(4)
C36 0.019(5) 0.016(5) 0.058(7) 0.005(5) 0.005(5) -0.006(4)
C37 0.023(5) 0.029(5) 0.028(5) 0.006(4) -0.001(4) 0.002(4)
C38 0.044(7) 0.035(6) 0.035(6) -0.002(5) -0.011(5) 0.004(5)
C39 0.082(10) 0.045(8) 0.024(6) 0.014(5) -0.010(6) 0.003(7)
C40 0.070(10) 0.062(9) 0.042(8) 0.022(7) -0.010(7) 0.003(8)
C41 0.041(7) 0.046(8) 0.061(9) 0.026(7) -0.008(6) -0.008(6)
C42 0.027(5) 0.034(6) 0.040(6) 0.008(5) -0.008(4) -0.003(4)
C43 0.012(4) 0.027(5) 0.033(5) -0.001(4) 0.002(4) -0.002(4)
O44 0.012(3) 0.022(4) 0.049(4) 0.004(3) 0.001(3) -0.002(3)
C45 0.009(4) 0.028(5) 0.019(4) -0.007(4) 0.000(3) 0.001(4)
O46 0.014(3) 0.016(4) 0.036(4) 0.000(3) -0.001(3) -0.002(3)
O47 0.015(3) 0.023(4) 0.029(4) -0.001(3) 0.001(3) -0.002(3)
C48 0.024(5) 0.020(5) 0.045(6) 0.001(4) 0.006(4) -0.006(4)
C49 0.044(7) 0.037(7) 0.050(7) 0.004(5) 0.019(6) 0.004(5)
C50 0.076(11) 0.062(10) 0.048(8) 0.010(7) 0.024(8) 0.008(8)
C51 0.071(10) 0.050(9) 0.071(10) 0.024(8) 0.009(8) -0.003(8)
C52 0.044(7) 0.028(6) 0.074(10) 0.012(6) -0.004(7) 0.004(5)
C53 0.023(5) 0.031(6) 0.069(9) 0.010(6) 0.002(5) 0.000(4)
C54 0.012(4) 0.015(5) 0.044(6) 0.000(4) -0.006(4) 0.002(4)
O55 0.010(3) 0.021(3) 0.052(4) -0.002(3) 0.000(3) 0.003(3)
C56 0.020(5) 0.022(5) 0.020(4) 0.002(4) 0.000(3) -0.002(4)
O57 0.018(4) 0.025(4) 0.026(4) 0.001(3) -0.003(3) -0.002(3)
O58 0.013(3) 0.022(3) 0.028(4) -0.001(3) 0.003(3) 0.000(3)
N201 0.041(6) 0.045(6) 0.052(7) -0.014(5) 0.005(5) -0.006(5)
O202 0.027(4) 0.049(5) 0.062(6) -0.010(4) -0.006(4) -0.002(4)
O203 0.066(7) 0.071(7) 0.046(6) -0.004(5) 0.002(5) 0.003(6)
O204 0.021(4) 0.069(7) 0.105(9) 0.001(6) 0.006(5) 0.008(4)
N301 0.031(5) 0.038(5) 0.037(5) -0.001(4) 0.007(4) -0.005(4)
O302 0.041(5) 0.080(7) 0.037(5) -0.019(5) 0.015(4) 0.001(5)
O303 0.025(4) 0.035(4) 0.047(5) -0.004(4) -0.005(3) 0.006(3)
O304 0.017(4) 0.048(5) 0.050(5) -0.006(4) 0.003(3) 0.009(3)
C28 0.019(5) 0.023(5) 0.041(6) 0.003(4) 0.001(4) -0.001(4)
C27 0.018(5) 0.018(5) 0.076(9) 0.002(5) 0.006(5) -0.002(4)
C26 0.016(5) 0.027(6) 0.060(8) 0.004(5) -0.001(5) 0.003(4)
C101 0.057(8) 0.050(8) 0.062(9) -0.008(7) 0.004(7) -0.008(7)
C102 0.058(10) 0.078(12) 0.099(14) 0.009(10) 0.026(9) -0.012(9)
C103 0.086(13) 0.103(15) 0.078(13) -0.023(11) 0.050(11) -0.008(11)
C104 0.112(14) 0.056(9) 0.044(8) 0.003(7) 0.044(9) 0.009(9)
C105 0.111(16) 0.056(10) 0.081(13) -0.002(9) 0.004(12) 0.006(11)
C106 0.085(12) 0.048(9) 0.066(10) -0.009(7) -0.009(9) 0.002(8)
C107 0.055(9) 0.065(10) 0.073(10) -0.010(8) 0.013(8) -0.022(8)
O108 0.075(8) 0.052(7) 0.145(13) -0.010(7) 0.040(8) -0.024(6)
C109 0.085(11) 0.053(9) 0.058(9) -0.007(7) 0.015(8) -0.015(8)
O110 0.104(11) 0.072(8) 0.099(10) -0.018(8) 0.013(8) -0.036(8)
C111 0.128(17) 0.030(8) 0.113(16) -0.008(9) -0.012(14) 0.003(9)
C112 0.12(2) 0.049(12) 0.31(3) -0.047(18) -0.07(2) -0.003(13)
C113 0.22(3) 0.044(14) 0.37(4) -0.02(3) -0.10(3) -0.005(19)
C114 0.22(3) 0.033(11) 0.29(4) -0.02(2) -0.13(3) 0.006(19)
C115 0.25(3) 0.042(11) 0.21(3) -0.006(15) -0.12(3) 0.001(19)
C116 0.22(3) 0.032(9) 0.119(18) -0.003(11) -0.057(19) 0.013(13)
O117 0.12(3) 0.07(2) 0.07(2) -0.004(18) -0.04(2) -0.04(2)
N401 0.079(12) 0.120(16) 0.100(14) -0.026(12) 0.017(10) 0.006(11)
C402 0.084(13) 0.071(12) 0.073(12) 0.007(9) 0.027(10) 0.018(10)
C403 0.094(15) 0.088(15) 0.091(15) -0.027(12) 0.024(12) -0.027(12)

loop_
_atom_type_symbol
_atom_type_description
_atom_type_scat_dispersion_real
_atom_type_scat_dispersion_imag
_atom_type_scat_source
C C 0.0181 0.0091 'International Tables Vol C Tables 4.2.6.8 and 6.1.1.4'
H H 0.0000 0.0000 'International Tables Vol C Tables 4.2.6.8 and 6.1.1.4'
N N 0.0311 0.0180 'International Tables Vol C Tables 4.2.6.8 and 6.1.1.4'
O O 0.0492 0.0322 'International Tables Vol C Tables 4.2.6.8 and 6.1.1.4'
Co Co -2.3653 3.6143 'International Tables Vol C Tables 4.2.6.8 and 6.1.1.4'

loop_
_geom_angle_atom_site_label_1
_geom_angle_atom_site_label_2
_geom_angle_atom_site_label_3
_geom_angle
_geom_angle_site_symmetry_1
_geom_angle_site_symmetry_3
_geom_angle_publ_flag
O47 Co1 O57 173.6(3) . 1_655 ?
O47 Co1 N34 94.6(3) . 2_756 ?
O57 Co1 N34 90.4(3) 1_655 2_756 ?
O47 Co1 N10 87.6(3) . 1_556 ?
O57 Co1 N10 88.8(3) 1_655 1_556 ?
N34 Co1 N10 86.7(3) 2_756 1_556 ?
O47 Co1 N1 88.6(3) . . ?
O57 Co1 N1 95.5(3) 1_655 . ?
N34 Co1 N1 87.7(3) 2_756 . ?
N10 Co1 N1 173.0(3) 1_556 . ?
O47 Co1 O55 99.7(3) . 1_655 ?
O57 Co1 O55 75.6(3) 1_655 1_655 ?
N34 Co1 O55 165.0(3) 2_756 1_655 ?
N10 Co1 O55 98.1(3) 1_556 1_655 ?
N1 Co1 O55 88.3(3) . 1_655 ?
C6 N1 C2 114.2(9) . . ?
C6 N1 Co1 122.3(7) . . ?
C2 N1 Co1 123.5(7) . . ?
O58 Co2 O46 173.3(3) . . ?
O58 Co2 N25 93.8(3) . . ?
O46 Co2 N25 92.9(3) . . ?
O58 Co2 N13 88.1(3) . . ?
O46 Co2 N13 92.3(3) . . ?
N25 Co2 N13 86.8(3) . . ?
O58 Co2 N22 89.3(3) . 1_554 ?
O46 Co2 N22 91.0(3) . 1_554 ?
N25 Co2 N22 88.2(3) . 1_554 ?
N13 Co2 N22 174.1(3) . 1_554 ?
O58 Co2 O44 97.3(3) . . ?
O46 Co2 O44 76.0(3) . . ?
N25 Co2 O44 168.8(3) . . ?
N13 Co2 O44 92.0(3) . . ?
N22 Co2 O44 93.5(3) 1_554 . ?
N1 C2 C3 125.5(11) . . ?
C2 C3 C4 119.3(10) . . ?
C3 C4 C5 116.4(9) . . ?
C3 C4 C7 122.5(9) . . ?
C5 C4 C7 121.1(9) . . ?
C6 C5 C4 118.7(9) . . ?
N1 C6 C5 125.5(9) . . ?
C8 C7 C12 115.2(9) . . ?
C8 C7 C4 121.7(9) . . ?
C12 C7 C4 123.1(9) . . ?
C9 C8 C7 122.7(10) . . ?
C8 C9 N10 122.3(10) . . ?
C11 N10 C9 115.7(8) . . ?
C11 N10 Co1 119.1(6) . 1_554 ?
C9 N10 Co1 124.8(6) . 1_554 ?
N10 C11 C12 123.7(9) . . ?
C11 C12 C7 120.2(9) . . ?
C14 N13 C18 118.2(8) . . ?
C14 N13 Co2 120.7(6) . . ?
C18 N13 Co2 121.0(6) . . ?
C14 C15 C16 119.2(9) . . ?
N13 C14 C15 123.7(9) . . ?
C17 C16 C15 116.5(9) . . ?
C17 C16 C19 121.9(9) . . ?
C15 C16 C19 121.6(9) . . ?
C18 C17 C16 120.7(9) . . ?
N13 C18 C17 121.6(9) . . ?
C20 C19 C24 116.9(9) . . ?
C20 C19 C16 121.2(9) . . ?
C24 C19 C16 122.0(9) . . ?
C21 N22 C23 116.1(9) . . ?
C21 N22 Co2 119.6(7) . 1_556 ?
C23 N22 Co2 124.2(7) . 1_556 ?
N22 C21 C20 123.5(9) . . ?
C19 C20 C21 119.0(9) . . ?
C24 C23 N22 123.6(10) . . ?
C30 N25 C26 117.9(9) . . ?
C30 N25 Co2 120.5(7) . . ?
C26 N25 Co2 121.5(7) . . ?
C23 C24 C19 120.7(9) . . ?
C30 C29 C28 119.1(10) . . ?
N25 C30 C29 123.4(10) . . ?
C32 C31 C36 115.8(9) . . ?
C32 C31 C28 122.6(9) . . ?
C36 C31 C28 121.6(9) . . ?
C33 C32 C31 120.0(9) . . ?
N34 C33 C32 123.8(9) . . ?
C35 N34 C33 116.0(9) . . ?
C35 N34 Co1 121.7(7) . 2_746 ?
C33 N34 Co1 122.2(7) . 2_746 ?
N34 C35 C36 124.7(10) . . ?
C35 C36 C31 119.7(9) . . ?
C38 C37 C42 118.5(10) . . ?
C38 C37 C43 121.6(10) . . ?
C42 C37 C43 119.7(9) . . ?
C37 C38 C39 120.2(12) . . ?
C40 C39 C38 119.2(13) . . ?
C41 C40 C39 121.0(13) . . ?
C40 C41 C42 120.7(13) . . ?
C41 C42 C37 120.3(11) . . ?
O44 C43 C37 111.5(8) . . ?
O44 C43 C45 109.3(8) . . ?
C37 C43 C45 111.0(8) . . ?
C43 O44 Co2 114.7(6) . . ?
O46 C45 O47 125.4(9) . . ?
O46 C45 C43 119.3(8) . . ?
O47 C45 C43 115.2(9) . . ?
C45 O46 Co2 119.6(6) . . ?
C45 O47 Co1 132.1(7) . . ?
C49 C48 C53 117.5(11) . . ?
C49 C48 C54 122.3(10) . . ?
C53 C48 C54 120.1(10) . . ?
C48 C49 C50 122.3(13) . . ?
C49 C50 C51 119.5(14) . . ?
C52 C51 C50 119.3(14) . . ?
C51 C52 C53 121.4(13) . . ?
C52 C53 C48 119.9(13) . . ?
O55 C54 C48 110.3(8) . . ?
O55 C54 C56 109.2(8) . . ?
C48 C54 C56 110.4(8) . . ?
C54 O55 Co1 115.1(6) . 1_455 ?
O57 C56 O58 127.3(9) . . ?
O57 C56 C54 118.4(8) . . ?
O58 C56 C54 114.3(9) . . ?
C56 O57 Co1 121.5(6) . 1_455 ?
C56 O58 Co2 133.5(7) . . ?
O204 N201 O203 120.6(12) . . ?
O204 N201 O202 119.5(12) . . ?
O203 N201 O202 119.8(11) . . ?
O302 N301 O304 121.4(10) . . ?
O302 N301 O303 119.5(10) . . ?
O304 N301 O303 119.1(9) . . ?
C29 C28 C27 118.6(10) . . ?
C29 C28 C31 120.3(9) . . ?
C27 C28 C31 121.0(9) . . ?
C28 C27 C26 119.0(10) . . ?
N25 C26 C27 122.0(10) . . ?
C106 C101 C102 122.3(16) . . ?
C106 C101 C107 122.4(15) . . ?
C102 C101 C107 115.2(14) . . ?
C101 C102 C103 118.9(19) . . ?
C102 C103 C104 116.5(17) . . ?
C105 C104 C103 122.9(15) . . ?
C104 C105 C106 116.6(18) . . ?
C101 C106 C105 122.5(18) . . ?
O108 C107 C101 112.1(13) . . ?
O108 C107 C109 103.3(14) . . ?
C101 C107 C109 110.6(14) . . ?
O110 C109 C111 115.0(16) . . ?
O110 C109 C107 102.5(15) . . ?
C111 C109 C107 115.0(15) . . ?
C116 C111 C109 124(2) . . ?
C116 C111 C112 123(2) . . ?
C109 C111 C112 112(2) . . ?
C113 C112 C111 121(3) . . ?
C112 C113 C114 113(3) . . ?
C115 C114 C113 127(3) . . ?
C114 C115 C116 115(3) . . ?
C111 C116 C115 121(3) . . ?
N401 C402 C403 176(2) . . ?

loop_
_geom_bond_atom_site_label_1
_geom_bond_atom_site_label_2
_geom_bond_distance
_geom_bond_site_symmetry_2
_geom_bond_publ_flag
Co1 O47 2.053(7) . ?
Co1 O57 2.077(7) 1_655 ?
Co1 N34 2.130(9) 2_756 ?
Co1 N10 2.167(7) 1_556 ?
Co1 N1 2.168(9) . ?
Co1 O55 2.191(8) 1_655 ?
N1 C6 1.333(13) . ?
N1 C2 1.340(14) . ?
Co2 O58 2.035(7) . ?
Co2 O46 2.088(7) . ?
Co2 N25 2.154(8) . ?
Co2 N13 2.160(7) . ?
Co2 N22 2.163(9) 1_554 ?
Co2 O44 2.194(8) . ?
C2 C3 1.362(16) . ?
C3 C4 1.392(14) . ?
C4 C5 1.397(13) . ?
C4 C7 1.462(14) . ?
C5 C6 1.377(14) . ?
C7 C8 1.384(14) . ?
C7 C12 1.386(14) . ?
C8 C9 1.351(14) . ?
C9 N10 1.369(13) . ?
N10 C11 1.343(13) . ?
C11 C12 1.385(14) . ?
N13 C14 1.341(13) . ?
N13 C18 1.344(12) . ?
C15 C14 1.369(14) . ?
C15 C16 1.414(14) . ?
C16 C17 1.397(14) . ?
C16 C19 1.494(13) . ?
C17 C18 1.387(14) . ?
C19 C20 1.380(13) . ?
C19 C24 1.398(15) . ?
N22 C21 1.340(13) . ?
N22 C23 1.356(13) . ?
C21 C20 1.403(13) . ?
C23 C24 1.350(15) . ?
N25 C30 1.326(14) . ?
N25 C26 1.357(14) . ?
C29 C30 1.381(15) . ?
C29 C28 1.382(14) . ?
C31 C32 1.393(15) . ?
C31 C36 1.417(14) . ?
C31 C28 1.491(12) . ?
C32 C33 1.381(14) . ?
C33 N34 1.342(12) . ?
N34 C35 1.340(14) . ?
C35 C36 1.356(15) . ?
C37 C38 1.387(15) . ?
C37 C42 1.395(15) . ?
C37 C43 1.515(14) . ?
C38 C39 1.418(17) . ?
C39 C40 1.36(2) . ?
C40 C41 1.36(2) . ?
C41 C42 1.383(17) . ?
C43 O44 1.434(12) . ?
C43 C45 1.535(13) . ?
C45 O46 1.256(13) . ?
C45 O47 1.258(12) . ?
C48 C49 1.367(17) . ?
C48 C53 1.410(16) . ?
C48 C54 1.520(15) . ?
C49 C50 1.373(19) . ?
C50 C51 1.39(2) . ?
C51 C52 1.36(2) . ?
C52 C53 1.377(18) . ?
C54 O55 1.439(11) . ?
C54 C56 1.537(13) . ?
C56 O57 1.245(13) . ?
C56 O58 1.252(12) . ?
N201 O204 1.219(14) . ?
N201 O203 1.261(15) . ?
N201 O202 1.300(14) . ?
N301 O302 1.230(13) . ?
N301 O304 1.256(12) . ?
N301 O303 1.258(12) . ?
C28 C27 1.384(15) . ?
C27 C26 1.394(16) . ?
C101 C106 1.34(2) . ?
C101 C102 1.41(2) . ?
C101 C107 1.53(2) . ?
C102 C103 1.42(2) . ?
C103 C104 1.48(3) . ?
C104 C105 1.37(3) . ?
C105 C106 1.43(2) . ?
C107 O108 1.409(19) . ?
C107 C109 1.55(3) . ?
C109 O110 1.43(2) . ?
C109 C111 1.44(3) . ?
C111 C116 1.34(3) . ?
C111 C112 1.44(3) . ?
C112 C113 1.41(3) . ?
C113 C114 1.49(3) . ?
C114 C115 1.39(3) . ?
C115 C116 1.45(3) . ?
N401 C402 1.16(3) . ?
C402 C403 1.50(3) . ?
